data_7023967
loop_
_publ_author_name
'Misra, Rajneesh'
'Jadhav, Thaksen'
'Mobin, Shaikh M.'

_publ_section_title
;
 Aryl pyrazaboles: a new class of tunable and highly fluorescent
 materials.
;
_journal_issue 47
_journal_name_full 'Dalton transactions (Cambridge, England : 2003)'
_journal_page_first 16614
_journal_page_last 16620
_journal_paper_doi 10.1039/c3dt52154k
_journal_volume 42
_journal_year 2013
_chemical_formula_sum 'C13.5 H14.5 B0.5 N'
_chemical_formula_weight 196.17
_chemical_name_systematic
;
?
;
_space_group_IT_number 2
_symmetry_cell_setting triclinic
_symmetry_space_group_name_Hall '-P 1'
_symmetry_space_group_name_H-M 'P -1'
_atom_sites_solution_hydrogens geom
_atom_sites_solution_primary direct
_atom_sites_solution_secondary difmap
_audit_creation_method SHELXL-97
_cell_angle_alpha 79.710(8)
_cell_angle_beta 82.667(8)
_cell_angle_gamma 66.359(9)
_cell_formula_units_Z 4
_cell_length_a 8.9617(7)
_cell_length_b 9.4626(9)
_cell_length_c 14.4845(14)
_cell_measurement_reflns_used 2304
_cell_measurement_temperature 150(2)
_cell_measurement_theta_max 32.5306
_cell_measurement_theta_min 2.9330
_cell_volume 1104.98(19)
_computing_cell_refinement 'CrysAlis RED, Oxford Diffraction Ltd.,'
_computing_data_collection 'CrysAlis CCD, Oxford Diffraction Ltd.,'
_computing_data_reduction 'CrysAlis RED, Oxford Diffraction Ltd.,'
_computing_molecular_graphics Ortep3
_computing_publication_material Shelx97
_computing_structure_refinement 'SHELXL-97 (Sheldrick, 1997)'
_computing_structure_solution 'SHELXS-97 (Sheldrick, 1997)'
_diffrn_ambient_temperature 150(2)
_diffrn_detector_area_resol_mean 15.9948
_diffrn_measured_fraction_theta_full 0.997
_diffrn_measured_fraction_theta_max 0.997
_diffrn_measurement_device_type 'OXFORD DIFFRACTION SUPER NOVA'
_diffrn_measurement_method \w/q-scan
_diffrn_radiation_monochromator graphite
_diffrn_radiation_source 'Micro-Focus (Cu) X-ray Source'
_diffrn_radiation_type MoK\a
_diffrn_radiation_wavelength 0.71073
_diffrn_reflns_av_R_equivalents 0.0512
_diffrn_reflns_av_sigmaI/netI 0.0594
_diffrn_reflns_limit_h_max 10
_diffrn_reflns_limit_h_min -9
_diffrn_reflns_limit_k_max 11
_diffrn_reflns_limit_k_min -11
_diffrn_reflns_limit_l_max 17
_diffrn_reflns_limit_l_min -17
_diffrn_reflns_number 7326
_diffrn_reflns_theta_full 25.00
_diffrn_reflns_theta_max 25.00
_diffrn_reflns_theta_min 2.94
_exptl_absorpt_coefficient_mu 0.068
_exptl_absorpt_correction_T_max 0.9906
_exptl_absorpt_correction_T_min 0.9846
_exptl_absorpt_correction_type multi-scan
_exptl_absorpt_process_details
;
CrysAlis RED, Oxford Diffraction Ltd.,
Version 1.171.31.7 (release 18-10-2006 CrysAlis171 .NET)
(compiled Oct 18 2006,16:28:17)
Empirical absorption correction using spherical harmonics,
implemented in SCALE3 ABSPACK scaling algorithm.
;
_exptl_crystal_colour colorless
_exptl_crystal_density_diffrn 1.179
_exptl_crystal_density_method 'not measured'
_exptl_crystal_description block
_exptl_crystal_F_000 420
_exptl_crystal_size_max 0.23
_exptl_crystal_size_mid 0.18
_exptl_crystal_size_min 0.14
_refine_diff_density_max 0.353
_refine_diff_density_min -0.275
_refine_diff_density_rms 0.064
_refine_ls_extinction_method none
_refine_ls_goodness_of_fit_ref 1.073
_refine_ls_hydrogen_treatment riding
_refine_ls_matrix_type full
_refine_ls_number_parameters 293
_refine_ls_number_reflns 3877
_refine_ls_number_restraints 0
_refine_ls_restrained_S_all 1.073
_refine_ls_R_factor_all 0.1269
_refine_ls_R_factor_gt 0.0932
_refine_ls_shift/su_max 0.000
_refine_ls_shift/su_mean 0.000
_refine_ls_structure_factor_coef Fsqd
_refine_ls_weighting_details 'calc w=1/[\s^2^(Fo^2^)+(0.1654P)^2^+0.3058P] where P=(Fo^2^+2Fc^2^)/3'
_refine_ls_weighting_scheme calc
_refine_ls_wR_factor_gt 0.2647
_refine_ls_wR_factor_ref 0.3149
_reflns_number_gt 2448
_reflns_number_total 3877
_reflns_threshold_expression >2sigma(I)
_cod_data_source_file c3dt52154k.txt
_cod_data_source_block rm034
_cod_depositor_comments
;
The following automatic conversions were performed:

'_symmetry_cell_setting' value 'Triclinic' changed to 'triclinic'
according to /home/saulius/struct/CIF-dictionaries/cif_core.dic
dictionary named 'cif_core.dic' version 2.4.2 from 2011-04-26.

Automatic conversion script
Id: cif_fix_values 1891 2012-01-12 08:04:46Z andrius 
;
_cod_original_cell_volume 1104.98(17)
_cod_original_formula_sum 'C13.50 H14.50 B0.50 N'
_cod_database_code 7023967

loop_
_symmetry_equiv_pos_as_xyz
'x, y, z'
'-x, -y, -z'

loop_
_atom_site_label
_atom_site_type_symbol
_atom_site_fract_x
_atom_site_fract_y
_atom_site_fract_z
_atom_site_U_iso_or_equiv
_atom_site_adp_type
_atom_site_occupancy
_atom_site_symmetry_multiplicity
_atom_site_calc_flag
_atom_site_refinement_flags
_atom_site_disorder_assembly
_atom_site_disorder_group
B1 B 0.0908(5) 0.3105(4) 0.0202(3) 0.0585(10) Uani 1 1 d . . .
N1 N 0.0638(3) 0.4318(3) 0.09072(18) 0.0554(7) Uani 1 1 d . . .
N2 N 0.0034(3) 0.5879(3) 0.06897(17) 0.0564(7) Uani 1 1 d . . .
C1 C 0.2811(4) 0.2269(4) -0.0114(3) 0.0699(10) Uani 1 1 d . B .
H1A H 0.3407 0.1760 0.0463 0.084 Uiso 1 1 calc R . .
H1B H 0.2924 0.1432 -0.0474 0.084 Uiso 1 1 calc R . .
C2 C 0.3660(5) 0.3230(5) -0.0687(4) 0.0977(15) Uani 1 1 d . . .
H2A H 0.3881 0.3854 -0.0281 0.117 Uiso 1 1 calc R A 1
H2B H 0.2951 0.3958 -0.1182 0.117 Uiso 1 1 calc R A 1
C3 C 0.5317(13) 0.2145(14) -0.1155(9) 0.090(3) Uani 0.70(2) 1 d P B 1
H3A H 0.6052 0.1457 -0.0661 0.108 Uiso 0.70(2) 1 calc PR B 1
H3B H 0.5104 0.1480 -0.1534 0.108 Uiso 0.70(2) 1 calc PR B 1
C4 C 0.6128(13) 0.3139(13) -0.1781(8) 0.128(4) Uani 0.70(2) 1 d P B 1
H4A H 0.5480 0.3692 -0.2326 0.192 Uiso 0.70(2) 1 calc PR B 1
H4B H 0.7227 0.2470 -0.1996 0.192 Uiso 0.70(2) 1 calc PR B 1
H4C H 0.6199 0.3896 -0.1425 0.192 Uiso 0.70(2) 1 calc PR B 1
C3A C 0.550(2) 0.270(4) -0.0916(16) 0.077(6) Uani 0.30(2) 1 d P B 2
H3A1 H 0.5852 0.3573 -0.0961 0.093 Uiso 0.30(2) 1 calc PR B 2
H3A2 H 0.6106 0.1851 -0.0431 0.093 Uiso 0.30(2) 1 calc PR B 2
C4A C 0.574(3) 0.214(5) -0.1827(18) 0.155(18) Uani 0.30(2) 1 d P B 2
H4A1 H 0.5474 0.1217 -0.1753 0.232 Uiso 0.30(2) 1 calc PR B 2
H4A2 H 0.6886 0.1868 -0.2060 0.232 Uiso 0.30(2) 1 calc PR B 2
H4A3 H 0.5035 0.2961 -0.2277 0.232 Uiso 0.30(2) 1 calc PR B 2
C5 C 0.0143(4) 0.1856(4) 0.0684(2) 0.0621(9) Uani 1 1 d . . .
H5A H 0.0293 0.1143 0.0225 0.075 Uiso 1 1 calc R . .
H5B H 0.0790 0.1225 0.1226 0.075 Uiso 1 1 calc R . .
C6 C -0.1652(4) 0.2475(4) 0.1030(3) 0.0659(9) Uani 1 1 d . . .
H6A H -0.1810 0.3164 0.1506 0.079 Uiso 1 1 calc R . .
H6B H -0.2310 0.3119 0.0495 0.079 Uiso 1 1 calc R . .
C7 C -0.2296(5) 0.1232(5) 0.1457(3) 0.0771(11) Uani 1 1 d . . .
H7A H -0.1612 0.0559 0.1977 0.093 Uiso 1 1 calc R . .
H7B H -0.2192 0.0573 0.0974 0.093 Uiso 1 1 calc R . .
C8 C -0.4062(5) 0.1884(6) 0.1834(4) 0.1000(15) Uani 1 1 d . . .
H8A H -0.4148 0.2400 0.2379 0.150 Uiso 1 1 calc R . .
H8B H -0.4445 0.1033 0.2023 0.150 Uiso 1 1 calc R . .
H8C H -0.4732 0.2639 0.1343 0.150 Uiso 1 1 calc R . .
C9 C 0.1071(4) 0.3944(4) 0.1797(2) 0.0597(9) Uani 1 1 d . . .
H9 H 0.1534 0.2912 0.2117 0.072 Uiso 1 1 calc R . .
C10 C 0.0743(4) 0.5284(4) 0.2183(2) 0.0571(8) Uani 1 1 d . . .
C11 C 0.0098(4) 0.6450(4) 0.1458(2) 0.0608(9) Uani 1 1 d . . .
H11 H -0.0259 0.7529 0.1496 0.073 Uiso 1 1 calc R . .
C12 C 0.1086(4) 0.5389(4) 0.3138(2) 0.0560(8) Uani 1 1 d . . .
C13 C 0.2544(4) 0.4340(4) 0.3506(2) 0.0640(9) Uani 1 1 d . . .
H13 H 0.3244 0.3527 0.3163 0.077 Uiso 1 1 calc R . .
C14 C 0.3004(4) 0.4445(4) 0.4355(3) 0.0677(10) Uani 1 1 d . . .
H14 H 0.3996 0.3685 0.4593 0.081 Uiso 1 1 calc R . .
C15 C 0.2045(4) 0.5641(4) 0.4871(2) 0.0625(9) Uani 1 1 d . . .
C16 C 0.2512(5) 0.5849(6) 0.5741(3) 0.0811(12) Uani 1 1 d . . .
H16 H 0.3516 0.5131 0.5986 0.097 Uiso 1 1 calc R . .
C17 C 0.1569(7) 0.7019(6) 0.6205(3) 0.0886(14) Uani 1 1 d . . .
H17 H 0.1934 0.7135 0.6764 0.106 Uiso 1 1 calc R . .
C18 C 0.0032(6) 0.8103(5) 0.5892(3) 0.0748(11) Uani 1 1 d . . .
C19 C -0.0976(8) 0.9347(7) 0.6376(3) 0.0973(16) Uani 1 1 d . . .
H19 H -0.0622 0.9491 0.6930 0.117 Uiso 1 1 calc R . .
C20 C -0.2469(8) 1.0362(6) 0.6058(4) 0.1042(16) Uani 1 1 d . . .
H20 H -0.3142 1.1190 0.6398 0.125 Uiso 1 1 calc R . .
C21 C -0.2990(6) 1.0180(5) 0.5252(3) 0.0906(13) Uani 1 1 d . . .
H21 H -0.4026 1.0886 0.5041 0.109 Uiso 1 1 calc R . .
C22 C -0.2024(5) 0.8976(4) 0.4734(3) 0.0686(10) Uani 1 1 d . . .
C23 C -0.0491(5) 0.7928(4) 0.5051(2) 0.0616(9) Uani 1 1 d . . .
C24 C 0.0524(4) 0.6703(4) 0.4525(2) 0.0535(8) Uani 1 1 d . . .
C25 C 0.0032(4) 0.6564(4) 0.3663(2) 0.0521(8) Uani 1 1 d . . .
C26 C -0.1556(4) 0.7618(4) 0.3384(2) 0.0625(9) Uani 1 1 d . . .
H26 H -0.1940 0.7517 0.2827 0.075 Uiso 1 1 calc R . .
C27 C -0.2524(5) 0.8756(4) 0.3894(3) 0.0727(10) Uani 1 1 d . . .
H27 H -0.3571 0.9430 0.3686 0.087 Uiso 1 1 calc R . .

loop_
_atom_site_aniso_label
_atom_site_aniso_U_11
_atom_site_aniso_U_22
_atom_site_aniso_U_33
_atom_site_aniso_U_23
_atom_site_aniso_U_13
_atom_site_aniso_U_12
B1 0.069(2) 0.058(2) 0.047(2) -0.0143(16) 0.0059(17) -0.0234(18)
N1 0.0645(16) 0.0562(16) 0.0477(15) -0.0103(11) 0.0071(12) -0.0275(13)
N2 0.0666(17) 0.0531(16) 0.0477(16) -0.0130(11) 0.0096(12) -0.0227(13)
C1 0.071(2) 0.071(2) 0.060(2) -0.0111(17) 0.0074(17) -0.0220(18)
C2 0.069(3) 0.094(3) 0.110(4) 0.011(3) 0.011(2) -0.028(2)
C3 0.077(5) 0.091(6) 0.109(8) -0.023(5) 0.014(5) -0.042(4)
C4 0.112(6) 0.126(7) 0.159(9) -0.025(6) 0.051(6) -0.075(5)
C3A 0.056(9) 0.100(16) 0.071(11) -0.017(9) 0.020(7) -0.030(9)
C4A 0.116(18) 0.24(4) 0.100(18) -0.06(2) 0.039(14) -0.06(2)
C5 0.074(2) 0.0564(19) 0.056(2) -0.0128(15) 0.0059(16) -0.0266(16)
C6 0.079(2) 0.062(2) 0.061(2) -0.0130(16) 0.0057(17) -0.0337(18)
C7 0.088(3) 0.079(3) 0.075(3) -0.0092(19) 0.005(2) -0.047(2)
C8 0.082(3) 0.121(4) 0.108(4) -0.013(3) 0.004(3) -0.055(3)
C9 0.071(2) 0.0583(19) 0.0508(19) -0.0073(14) 0.0033(15) -0.0283(16)
C10 0.0599(19) 0.0614(19) 0.0521(19) -0.0121(15) 0.0054(15) -0.0267(15)
C11 0.072(2) 0.0569(19) 0.055(2) -0.0136(15) 0.0039(16) -0.0260(16)
C12 0.0589(19) 0.0605(19) 0.0532(19) -0.0065(14) 0.0017(15) -0.0300(15)
C13 0.062(2) 0.067(2) 0.060(2) -0.0095(16) 0.0021(17) -0.0236(17)
C14 0.0546(19) 0.076(2) 0.070(2) 0.0035(18) -0.0095(17) -0.0267(17)
C15 0.065(2) 0.083(2) 0.052(2) -0.0005(17) -0.0044(16) -0.0455(19)
C16 0.081(3) 0.113(3) 0.066(3) 0.004(2) -0.013(2) -0.059(3)
C17 0.115(4) 0.127(4) 0.058(2) -0.014(2) -0.001(2) -0.083(3)
C18 0.102(3) 0.094(3) 0.054(2) -0.0169(19) 0.014(2) -0.068(3)
C19 0.147(5) 0.117(4) 0.062(3) -0.035(3) 0.032(3) -0.088(4)
C20 0.136(5) 0.102(4) 0.089(4) -0.042(3) 0.040(3) -0.063(4)
C21 0.105(3) 0.080(3) 0.083(3) -0.026(2) 0.032(2) -0.038(2)
C22 0.083(3) 0.069(2) 0.057(2) -0.0131(17) 0.0183(18) -0.037(2)
C23 0.080(2) 0.074(2) 0.0453(18) -0.0104(16) 0.0159(16) -0.0496(19)
C24 0.0629(19) 0.066(2) 0.0431(17) -0.0055(14) 0.0046(14) -0.0402(16)
C25 0.0566(18) 0.0587(19) 0.0459(18) -0.0043(14) 0.0009(14) -0.0298(15)
C26 0.065(2) 0.074(2) 0.0461(19) -0.0081(15) 0.0028(15) -0.0261(17)
C27 0.065(2) 0.077(2) 0.065(2) -0.0046(18) 0.0083(18) -0.0220(19)

loop_
_atom_type_symbol
_atom_type_description
_atom_type_scat_dispersion_real
_atom_type_scat_dispersion_imag
_atom_type_scat_source
C C 0.0033 0.0016 'International Tables Vol C Tables 4.2.6.8 and 6.1.1.4'
H H 0.0000 0.0000 'International Tables Vol C Tables 4.2.6.8 and 6.1.1.4'
N N 0.0061 0.0033 'International Tables Vol C Tables 4.2.6.8 and 6.1.1.4'
B B 0.0013 0.0007 'International Tables Vol C Tables 4.2.6.8 and 6.1.1.4'

loop_
_geom_angle_atom_site_label_1
_geom_angle_atom_site_label_2
_geom_angle_atom_site_label_3
_geom_angle
_geom_angle_site_symmetry_1
_geom_angle_site_symmetry_3
N2 B1 N1 105.0(3) 2_565 .
N2 B1 C5 110.6(3) 2_565 .
N1 B1 C5 109.6(3) . .
N2 B1 C1 108.6(3) 2_565 .
N1 B1 C1 111.1(3) . .
C5 B1 C1 111.6(3) . .
C9 N1 N2 108.7(2) . .
C9 N1 B1 125.4(3) . .
N2 N1 B1 125.8(3) . .
C11 N2 N1 106.7(3) . .
C11 N2 B1 124.3(3) . 2_565
N1 N2 B1 127.9(3) . 2_565
C2 C1 B1 118.8(3) . .
C2 C1 H1A 107.6 . .
B1 C1 H1A 107.6 . .
C2 C1 H1B 107.6 . .
B1 C1 H1B 107.6 . .
H1A C1 H1B 107.0 . .
C1 C2 C3A 125.8(11) . .
C1 C2 C3 110.0(5) . .
C3A C2 C3 28.0(9) . .
C1 C2 H2A 109.7 . .
C3A C2 H2A 82.0 . .
C3 C2 H2A 109.7 . .
C1 C2 H2B 109.7 . .
C3A C2 H2B 116.4 . .
C3 C2 H2B 109.7 . .
H2A C2 H2B 108.2 . .
C4 C3 C2 109.6(9) . .
C4 C3 H3A 109.7 . .
C2 C3 H3A 109.7 . .
C4 C3 H3B 109.7 . .
C2 C3 H3B 109.7 . .
H3A C3 H3B 108.2 . .
C4A C3A C2 104(2) . .
C4A C3A H3A1 111.0 . .
C2 C3A H3A1 111.0 . .
C4A C3A H3A2 111.0 . .
C2 C3A H3A2 111.0 . .
H3A1 C3A H3A2 109.0 . .
C3A C4A H4A1 109.5 . .
C3A C4A H4A2 109.5 . .
H4A1 C4A H4A2 109.5 . .
C3A C4A H4A3 109.5 . .
H4A1 C4A H4A3 109.5 . .
H4A2 C4A H4A3 109.5 . .
C6 C5 B1 117.7(3) . .
C6 C5 H5A 107.9 . .
B1 C5 H5A 107.9 . .
C6 C5 H5B 107.9 . .
B1 C5 H5B 107.9 . .
H5A C5 H5B 107.2 . .
C7 C6 C5 114.8(3) . .
C7 C6 H6A 108.6 . .
C5 C6 H6A 108.6 . .
C7 C6 H6B 108.6 . .
C5 C6 H6B 108.6 . .
H6A C6 H6B 107.6 . .
C6 C7 C8 113.6(3) . .
C6 C7 H7A 108.9 . .
C8 C7 H7A 108.9 . .
C6 C7 H7B 108.9 . .
C8 C7 H7B 108.9 . .
H7A C7 H7B 107.7 . .
C7 C8 H8A 109.5 . .
C7 C8 H8B 109.5 . .
H8A C8 H8B 109.5 . .
C7 C8 H8C 109.5 . .
H8A C8 H8C 109.5 . .
H8B C8 H8C 109.5 . .
N1 C9 C10 110.0(3) . .
N1 C9 H9 125.0 . .
C10 C9 H9 125.0 . .
C11 C10 C9 103.0(3) . .
C11 C10 C12 129.6(3) . .
C9 C10 C12 127.4(3) . .
N2 C11 C10 111.7(3) . .
N2 C11 H11 124.2 . .
C10 C11 H11 124.2 . .
C13 C12 C25 118.8(3) . .
C13 C12 C10 118.6(3) . .
C25 C12 C10 122.5(3) . .
C14 C13 C12 121.9(3) . .
C14 C13 H13 119.1 . .
C12 C13 H13 119.1 . .
C13 C14 C15 121.3(3) . .
C13 C14 H14 119.4 . .
C15 C14 H14 119.4 . .
C14 C15 C24 118.0(3) . .
C14 C15 C16 123.4(4) . .
C24 C15 C16 118.5(4) . .
C17 C16 C15 121.5(4) . .
C17 C16 H16 119.3 . .
C15 C16 H16 119.3 . .
C16 C17 C18 122.0(4) . .
C16 C17 H17 119.0 . .
C18 C17 H17 119.0 . .
C19 C18 C23 118.9(5) . .
C19 C18 C17 122.6(4) . .
C23 C18 C17 118.5(4) . .
C20 C19 C18 121.0(4) . .
C20 C19 H19 119.5 . .
C18 C19 H19 119.5 . .
C21 C20 C19 120.2(5) . .
C21 C20 H20 119.9 . .
C19 C20 H20 119.9 . .
C20 C21 C22 121.2(5) . .
C20 C21 H21 119.4 . .
C22 C21 H21 119.4 . .
C21 C22 C23 119.2(4) . .
C21 C22 C27 122.7(4) . .
C23 C22 C27 118.1(3) . .
C22 C23 C18 119.5(4) . .
C22 C23 C24 120.0(3) . .
C18 C23 C24 120.5(4) . .
C25 C24 C15 120.4(3) . .
C25 C24 C23 120.6(3) . .
C15 C24 C23 118.9(3) . .
C12 C25 C24 119.5(3) . .
C12 C25 C26 123.1(3) . .
C24 C25 C26 117.4(3) . .
C27 C26 C25 121.5(3) . .
C27 C26 H26 119.2 . .
C25 C26 H26 119.2 . .
C26 C27 C22 122.1(4) . .
C26 C27 H27 118.9 . .
C22 C27 H27 118.9 . .

loop_
_geom_bond_atom_site_label_1
_geom_bond_atom_site_label_2
_geom_bond_distance
_geom_bond_site_symmetry_2
B1 N2 1.578(5) 2_565
B1 N1 1.598(4) .
B1 C5 1.608(5) .
B1 C1 1.611(5) .
N1 C9 1.338(4) .
N1 N2 1.345(3) .
N2 C11 1.337(4) .
N2 B1 1.578(5) 2_565
C1 C2 1.489(5) .
C1 H1A 0.9900 .
C1 H1B 0.9900 .
C2 C3A 1.525(19) .
C2 C3 1.578(11) .
C2 H2A 0.9900 .
C2 H2B 0.9900 .
C3 C4 1.519(16) .
C3 H3A 0.9900 .
C3 H3B 0.9900 .
C4 H4A 0.9800 .
C4 H4B 0.9800 .
C4 H4C 0.9800 .
C3A C4A 1.47(5) .
C3A H3A1 0.9900 .
C3A H3A2 0.9900 .
C4A H4A1 0.9800 .
C4A H4A2 0.9800 .
C4A H4A3 0.9800 .
C5 C6 1.525(5) .
C5 H5A 0.9900 .
C5 H5B 0.9900 .
C6 C7 1.514(5) .
C6 H6A 0.9900 .
C6 H6B 0.9900 .
C7 C8 1.516(6) .
C7 H7A 0.9900 .
C7 H7B 0.9900 .
C8 H8A 0.9800 .
C8 H8B 0.9800 .
C8 H8C 0.9800 .
C9 C10 1.385(4) .
C9 H9 0.9500 .
C10 C11 1.373(4) .
C10 C12 1.482(4) .
C11 H11 0.9500 .
C12 C13 1.387(5) .
C12 C25 1.409(5) .
C13 C14 1.378(5) .
C13 H13 0.9500 .
C14 C15 1.392(5) .
C14 H14 0.9500 .
C15 C24 1.419(5) .
C15 C16 1.446(5) .
C16 C17 1.328(6) .
C16 H16 0.9500 .
C17 C18 1.419(6) .
C17 H17 0.9500 .
C18 C19 1.405(6) .
C18 C23 1.419(5) .
C19 C20 1.376(7) .
C19 H19 0.9500 .
C20 C21 1.374(7) .
C20 H20 0.9500 .
C21 C22 1.400(5) .
C21 H21 0.9500 .
C22 C23 1.409(6) .
C22 C27 1.424(5) .
C23 C24 1.430(5) .
C24 C25 1.420(4) .
C25 C26 1.431(5) .
C26 C27 1.352(5) .
C26 H26 0.9500 .
C27 H27 0.9500 .

loop_
_geom_torsion_atom_site_label_1
_geom_torsion_atom_site_label_2
_geom_torsion_atom_site_label_3
_geom_torsion_atom_site_label_4
_geom_torsion
_geom_torsion_site_symmetry_1
_geom_torsion_site_symmetry_4
N2 B1 N1 C9 172.0(3) 2_565 .
C5 B1 N1 C9 53.2(4) . .
C1 B1 N1 C9 -70.7(4) . .
N2 B1 N1 N2 -12.4(4) 2_565 .
C5 B1 N1 N2 -131.2(3) . .
C1 B1 N1 N2 104.9(3) . .
C9 N1 N2 C11 -0.2(3) . .
B1 N1 N2 C11 -176.5(3) . .
C9 N1 N2 B1 -168.6(3) . 2_565
B1 N1 N2 B1 15.2(5) . 2_565
N2 B1 C1 C2 49.6(5) 2_565 .
N1 B1 C1 C2 -65.4(5) . .
C5 B1 C1 C2 171.9(4) . .
B1 C1 C2 C3A 169.8(15) . .
B1 C1 C2 C3 -163.8(6) . .
C1 C2 C3 C4 176.9(10) . .
C3A C2 C3 C4 -53(2) . .
C1 C2 C3A C4A 94(2) . .
C3 C2 C3A C4A 31(3) . .
N2 B1 C5 C6 -59.5(4) 2_565 .
N1 B1 C5 C6 55.8(4) . .
C1 B1 C5 C6 179.4(3) . .
B1 C5 C6 C7 178.8(3) . .
C5 C6 C7 C8 177.4(3) . .
N2 N1 C9 C10 0.2(4) . .
B1 N1 C9 C10 176.5(3) . .
N1 C9 C10 C11 -0.1(4) . .
N1 C9 C10 C12 -177.8(3) . .
N1 N2 C11 C10 0.2(4) . .
B1 N2 C11 C10 169.0(3) 2_565 .
C9 C10 C11 N2 0.0(4) . .
C12 C10 C11 N2 177.6(3) . .
C11 C10 C12 C13 -137.1(4) . .
C9 C10 C12 C13 40.0(5) . .
C11 C10 C12 C25 39.3(5) . .
C9 C10 C12 C25 -143.6(3) . .
C25 C12 C13 C14 -1.8(5) . .
C10 C12 C13 C14 174.7(3) . .
C12 C13 C14 C15 -1.9(5) . .
C13 C14 C15 C24 3.7(5) . .
C13 C14 C15 C16 -176.8(3) . .
C14 C15 C16 C17 179.1(3) . .
C24 C15 C16 C17 -1.4(5) . .
C15 C16 C17 C18 2.0(6) . .
C16 C17 C18 C19 -179.9(4) . .
C16 C17 C18 C23 -0.7(6) . .
C23 C18 C19 C20 1.8(6) . .
C17 C18 C19 C20 -179.0(4) . .
C18 C19 C20 C21 -0.8(7) . .
C19 C20 C21 C22 -0.3(7) . .
C20 C21 C22 C23 0.2(6) . .
C20 C21 C22 C27 -179.9(4) . .
C21 C22 C23 C18 0.8(5) . .
C27 C22 C23 C18 -179.1(3) . .
C21 C22 C23 C24 -179.1(3) . .
C27 C22 C23 C24 1.0(5) . .
C19 C18 C23 C22 -1.8(5) . .
C17 C18 C23 C22 179.0(3) . .
C19 C18 C23 C24 178.1(3) . .
C17 C18 C23 C24 -1.0(5) . .
C14 C15 C24 C25 -1.8(4) . .
C16 C15 C24 C25 178.6(3) . .
C14 C15 C24 C23 179.1(3) . .
C16 C15 C24 C23 -0.4(4) . .
C22 C23 C24 C25 2.5(4) . .
C18 C23 C24 C25 -177.5(3) . .
C22 C23 C24 C15 -178.5(3) . .
C18 C23 C24 C15 1.6(4) . .
C13 C12 C25 C24 3.6(5) . .
C10 C12 C25 C24 -172.8(2) . .
C13 C12 C25 C26 -174.6(3) . .
C10 C12 C25 C26 9.0(5) . .
C15 C24 C25 C12 -1.8(4) . .
C23 C24 C25 C12 177.2(2) . .
C15 C24 C25 C26 176.5(3) . .
C23 C24 C25 C26 -4.5(4) . .
C12 C25 C26 C27 -178.6(3) . .
C24 C25 C26 C27 3.2(5) . .
C25 C26 C27 C22 0.2(5) . .
C21 C22 C27 C26 177.8(3) . .
C23 C22 C27 C26 -2.3(5) . .
